data_7005561
loop_
_publ_author_name
'Meyer, Nils'
'Roesky, Peter W.'

_publ_section_title
;
 Chiral bridged aminotroponiminate complexes of the lanthanides.
;
_journal_issue 25
_journal_name_full 'Dalton transactions (Cambridge, England : 2003)'
_journal_page_first 2652
_journal_page_last 2657
_journal_paper_doi 10.1039/b703020g
_journal_year 2007
_chemical_absolute_configuration rmad
_chemical_formula_sum 'C47 H57 N4 O2 Yb'
_chemical_formula_weight 883.01
_chemical_name_systematic
;
?
;
_space_group_IT_number 4
_symmetry_cell_setting monoclinic
_symmetry_Int_Tables_number 4
_symmetry_space_group_name_Hall 'P 2yb'
_symmetry_space_group_name_H-M 'P 1 21 1'
_atom_sites_solution_hydrogens geom
_atom_sites_solution_primary direct
_atom_sites_solution_secondary difmap
_audit_creation_method SHELXL-97
_cell_angle_alpha 90.00
_cell_angle_beta 105.487(4)
_cell_angle_gamma 90.00
_cell_formula_units_Z 2
_cell_length_a 9.3793(5)
_cell_length_b 15.7831(11)
_cell_length_c 14.0708(8)
_cell_measurement_temperature 200(2)
_cell_volume 2007.3(2)
_computing_cell_refinement 'STOE X-AREA'
_computing_data_collection 'STOE X-AREA'
_computing_data_reduction 'STOE X-RED'
_computing_molecular_graphics 'Diamond 2.1e'
_computing_structure_refinement 'SHELXL-97 (Sheldrick, 1997)'
_computing_structure_solution 'SHELXS-97 (Sheldrick, 1990)'
_diffrn_ambient_temperature 200(2)
_diffrn_measured_fraction_theta_full 0.994
_diffrn_measured_fraction_theta_max 0.994
_diffrn_measurement_device_type 'STOE IPDS 2T'
_diffrn_measurement_method 'area dectecor'
_diffrn_radiation_monochromator graphite
_diffrn_radiation_source 'fine-focus sealed tube'
_diffrn_radiation_type MoK\a
_diffrn_radiation_wavelength 0.71073
_diffrn_reflns_av_R_equivalents 0.1014
_diffrn_reflns_av_sigmaI/netI 0.0709
_diffrn_reflns_limit_h_max 11
_diffrn_reflns_limit_h_min -12
_diffrn_reflns_limit_k_max 20
_diffrn_reflns_limit_k_min -20
_diffrn_reflns_limit_l_max 17
_diffrn_reflns_limit_l_min -18
_diffrn_reflns_number 13718
_diffrn_reflns_theta_full 27.50
_diffrn_reflns_theta_max 27.50
_diffrn_reflns_theta_min 2.68
_exptl_absorpt_coefficient_mu 2.373
_exptl_absorpt_correction_T_max 0.8917
_exptl_absorpt_correction_T_min 0.4669
_exptl_absorpt_correction_type integration
_exptl_absorpt_process_details 'STOE X-RED & X-SHAPE'
_exptl_crystal_colour red
_exptl_crystal_density_diffrn 1.461
_exptl_crystal_density_method 'not measured'
_exptl_crystal_description rod
_exptl_crystal_F_000 906
_exptl_crystal_size_max 0.570
_exptl_crystal_size_mid 0.236
_exptl_crystal_size_min 0.030
_refine_diff_density_max 6.221
_refine_diff_density_min -2.712
_refine_diff_density_rms 0.286
_refine_ls_abs_structure_details 'Flack H D (1983), Acta Cryst. A39, 876-881'
_refine_ls_abs_structure_Flack 0.05(2)
_refine_ls_extinction_method none
_refine_ls_goodness_of_fit_ref 1.081
_refine_ls_hydrogen_treatment constr
_refine_ls_matrix_type full
_refine_ls_number_parameters 462
_refine_ls_number_reflns 9047
_refine_ls_number_restraints 1
_refine_ls_restrained_S_all 1.081
_refine_ls_R_factor_all 0.0829
_refine_ls_R_factor_gt 0.0763
_refine_ls_shift/su_max 0.003
_refine_ls_shift/su_mean 0.000
_refine_ls_structure_factor_coef Fsqd
_refine_ls_weighting_details 'calc w=1/[\s^2^(Fo^2^)+(0.1515P)^2^+1.4724P] where P=(Fo^2^+2Fc^2^)/3'
_refine_ls_weighting_scheme calc
_refine_ls_wR_factor_gt 0.1949
_refine_ls_wR_factor_ref 0.1995
_reflns_number_gt 8140
_reflns_number_total 9047
_reflns_threshold_expression >2sigma(I)
_cod_data_source_file b703020g.txt
_cod_data_source_block 7
_cod_original_sg_symbol_H-M 'P 21'
_cod_database_code 7005561

loop_
_symmetry_equiv_pos_as_xyz
'x, y, z'
'-x, y+1/2, -z'

loop_
_atom_site_label
_atom_site_type_symbol
_atom_site_fract_x
_atom_site_fract_y
_atom_site_fract_z
_atom_site_U_iso_or_equiv
_atom_site_adp_type
_atom_site_occupancy
_atom_site_symmetry_multiplicity
_atom_site_calc_flag
_atom_site_refinement_flags
_atom_site_disorder_assembly
_atom_site_disorder_group
C1 C 0.2321(11) 0.1800(6) -0.0522(7) 0.0280(19) Uani 1 1 d . . .
C2 C 0.1780(13) 0.1502(7) -0.1509(8) 0.034(2) Uani 1 1 d . . .
H2 H 0.2491 0.1521 -0.1879 0.041 Uiso 1 1 calc R . .
C3 C 0.0429(14) 0.1191(7) -0.2029(8) 0.034(2) Uani 1 1 d . . .
H3 H 0.0362 0.1017 -0.2686 0.041 Uiso 1 1 calc R . .
C4 C -0.0890(14) 0.1093(9) -0.1714(10) 0.035(3) Uani 1 1 d . . .
H4 H -0.1770 0.0940 -0.2197 0.042 Uiso 1 1 calc R . .
C5 C -0.0970(11) 0.1202(7) -0.0791(9) 0.035(2) Uani 1 1 d . . .
H5 H -0.1941 0.1164 -0.0710 0.041 Uiso 1 1 calc R . .
C6 C 0.0137(11) 0.1363(7) 0.0084(8) 0.0286(19) Uani 1 1 d . . .
H6 H -0.0212 0.1365 0.0659 0.034 Uiso 1 1 calc R . .
C7 C 0.1652(11) 0.1522(6) 0.0270(7) 0.0255(18) Uani 1 1 d . . .
C8 C 0.1935(11) 0.1237(7) 0.1988(7) 0.0239(19) Uani 1 1 d . . .
H8 H 0.1080 0.1614 0.1995 0.029 Uiso 1 1 calc R . .
C9 C 0.3118(10) 0.1332(6) 0.3011(7) 0.0250(17) Uani 1 1 d . . .
H9 H 0.3766 0.0818 0.3131 0.030 Uiso 1 1 calc R . .
C10 C 0.5065(10) 0.2245(6) 0.3830(7) 0.025(2) Uani 1 1 d . . .
C11 C 0.5386(12) 0.1750(7) 0.4674(8) 0.032(2) Uani 1 1 d . . .
H11 H 0.4776 0.1262 0.4612 0.039 Uiso 1 1 calc R . .
C12 C 0.6436(13) 0.1815(9) 0.5616(9) 0.046(3) Uani 1 1 d . . .
H12 H 0.6520 0.1325 0.6020 0.055 Uiso 1 1 calc R . .
C13 C 0.7320(16) 0.2462(11) 0.6018(9) 0.045(3) Uani 1 1 d . . .
H13 H 0.7830 0.2417 0.6697 0.054 Uiso 1 1 calc R . .
C14 C 0.7549(16) 0.3166(8) 0.5545(9) 0.045(3) Uani 1 1 d . . .
H14 H 0.8189 0.3568 0.5947 0.054 Uiso 1 1 calc R . .
C15 C 0.7010(14) 0.3399(8) 0.4581(9) 0.040(2) Uani 1 1 d . . .
H15 H 0.7423 0.3914 0.4427 0.048 Uiso 1 1 calc R . .
C16 C 0.5965(11) 0.3038(7) 0.3754(9) 0.033(2) Uani 1 1 d . . .
C17 C 0.4006(11) 0.2701(8) -0.1063(8) 0.033(2) Uani 1 1 d . . .
H17 H 0.3106 0.2792 -0.1624 0.039 Uiso 1 1 calc R . .
C18 C 0.5086(13) 0.2150(8) -0.1447(9) 0.039(3) Uani 1 1 d . . .
H18A H 0.6003 0.2073 -0.0922 0.046 Uiso 1 1 calc R . .
H18B H 0.5309 0.2430 -0.2012 0.046 Uiso 1 1 calc R . .
H18C H 0.4634 0.1596 -0.1651 0.046 Uiso 1 1 calc R . .
C19 C 0.4660(17) 0.3555(8) -0.0746(11) 0.048(3) Uani 1 1 d . . .
H19A H 0.4881 0.3842 -0.1308 0.058 Uiso 1 1 calc R . .
H19B H 0.5574 0.3487 -0.0217 0.058 Uiso 1 1 calc R . .
H19C H 0.3954 0.3895 -0.0506 0.058 Uiso 1 1 calc R . .
C20 C 0.6465(15) 0.4135(8) 0.2704(9) 0.040(3) Uani 1 1 d . . .
H20 H 0.7531 0.4087 0.3077 0.048 Uiso 1 1 calc R . .
C21 C 0.6352(18) 0.4247(9) 0.1606(10) 0.047(3) Uani 1 1 d . . .
H21A H 0.6908 0.4752 0.1512 0.056 Uiso 1 1 calc R . .
H21B H 0.5312 0.4313 0.1240 0.056 Uiso 1 1 calc R . .
H21C H 0.6766 0.3747 0.1362 0.056 Uiso 1 1 calc R . .
C22 C 0.5796(16) 0.4931(8) 0.3054(11) 0.047(3) Uani 1 1 d . . .
H22A H 0.4759 0.4989 0.2678 0.057 Uiso 1 1 calc R . .
H22B H 0.6351 0.5433 0.2951 0.057 Uiso 1 1 calc R . .
H22C H 0.5853 0.4876 0.3757 0.057 Uiso 1 1 calc R . .
C23 C 0.1386(11) 0.0340(7) 0.1891(7) 0.0282(19) Uani 1 1 d . . .
C24 C -0.0016(12) 0.0150(7) 0.2031(8) 0.033(2) Uani 1 1 d . . .
H24 H -0.0630 0.0599 0.2138 0.040 Uiso 1 1 calc R . .
C25 C -0.0522(16) -0.0693(8) 0.2016(9) 0.044(3) Uani 1 1 d . . .
H25 H -0.1472 -0.0814 0.2102 0.052 Uiso 1 1 calc R . .
C26 C 0.0416(14) -0.1350(8) 0.1870(9) 0.031(3) Uani 1 1 d . . .
H26 H 0.0108 -0.1924 0.1870 0.038 Uiso 1 1 calc R . .
C27 C 0.1774(13) -0.1161(7) 0.1729(9) 0.037(2) Uani 1 1 d . . .
H27 H 0.2398 -0.1606 0.1626 0.045 Uiso 1 1 calc R . .
C28 C 0.2256(12) -0.0312(7) 0.1733(8) 0.034(2) Uani 1 1 d . . .
H28 H 0.3193 -0.0193 0.1626 0.041 Uiso 1 1 calc R . .
C29 C 0.2220(12) 0.1362(7) 0.3787(8) 0.032(2) Uani 1 1 d . . .
C30 C 0.1532(14) 0.2122(8) 0.3946(9) 0.039(3) Uani 1 1 d . . .
H30 H 0.1703 0.2631 0.3634 0.047 Uiso 1 1 calc R . .
C31 C 0.0589(16) 0.2115(9) 0.4571(9) 0.048(3) Uani 1 1 d . . .
H31 H 0.0073 0.2617 0.4648 0.058 Uiso 1 1 calc R . .
C32 C 0.0399(14) 0.1399(12) 0.5072(11) 0.052(3) Uani 1 1 d . . .
H32 H -0.0218 0.1404 0.5510 0.062 Uiso 1 1 calc R . .
C33 C 0.1139(15) 0.0652(9) 0.4925(10) 0.046(3) Uani 1 1 d . . .
H33 H 0.1028 0.0150 0.5272 0.055 Uiso 1 1 calc R . .
C34 C 0.2017(15) 0.0642(8) 0.4287(9) 0.042(3) Uani 1 1 d . . .
H34 H 0.2493 0.0130 0.4189 0.050 Uiso 1 1 calc R . .
C35 C 0.1638(15) 0.3796(9) 0.0462(9) 0.044(3) Uani 1 1 d . . .
H35A H 0.1538 0.3402 -0.0099 0.052 Uiso 1 1 calc R . .
H35B H 0.1908 0.4362 0.0262 0.052 Uiso 1 1 calc R . .
C36 C 0.0214(13) 0.3845(10) 0.0745(10) 0.047(3) Uani 1 1 d . . .
H36A H -0.0275 0.4398 0.0553 0.056 Uiso 1 1 calc R . .
H36B H -0.0467 0.3387 0.0424 0.056 Uiso 1 1 calc R . .
C37 C 0.0653(14) 0.3741(10) 0.1851(10) 0.046(3) Uani 1 1 d . . .
H37A H 0.0172 0.4177 0.2167 0.055 Uiso 1 1 calc R . .
H37B H 0.0374 0.3173 0.2040 0.055 Uiso 1 1 calc R . .
C38 C 0.2299(12) 0.3850(9) 0.2145(9) 0.036(2) Uani 1 1 d . . .
H38A H 0.2567 0.4456 0.2235 0.043 Uiso 1 1 calc R . .
H38B H 0.2749 0.3545 0.2768 0.043 Uiso 1 1 calc R . .
C39 C 0.7093(14) 0.1969(8) 0.1064(10) 0.042(3) Uani 1 1 d . . .
H39A H 0.7277 0.2342 0.0580 0.051 Uiso 1 1 calc R . .
C40 C 0.6297(12) 0.1221(8) 0.0893(9) 0.037(2) Uani 1 1 d . . .
H40A H 0.5907 0.0971 0.0263 0.044 Uiso 1 1 calc R . .
C41 C 0.6151(12) 0.0892(8) 0.1765(11) 0.039(3) Uani 1 1 d . . .
H41A H 0.5593 0.0406 0.1839 0.047 Uiso 1 1 calc R . .
C42 C 0.6999(14) 0.1419(8) 0.2545(10) 0.040(3) Uani 1 1 d . . .
H42A H 0.7139 0.1339 0.3233 0.048 Uiso 1 1 calc R . .
C43 C 0.7576(12) 0.2071(8) 0.2089(10) 0.042(3) Uani 1 1 d . . .
H43A H 0.8198 0.2514 0.2421 0.050 Uiso 1 1 calc R . .
C44 C -0.330(3) -0.095(2) 0.335(2) 0.099(7) Uiso 1 1 d . . .
H44B H -0.3862 -0.0444 0.3055 0.119 Uiso 1 1 calc R . .
H44A H -0.3165 -0.1334 0.2823 0.119 Uiso 1 1 calc R . .
C45 C -0.184(4) -0.073(2) 0.408(2) 0.115(9) Uiso 1 1 d . . .
H45A H -0.1153 -0.1214 0.4196 0.138 Uiso 1 1 calc R . .
H45B H -0.1369 -0.0240 0.3840 0.138 Uiso 1 1 calc R . .
C46 C -0.230(3) -0.050(2) 0.499(2) 0.102(8) Uiso 1 1 d . . .
H46A H -0.1630 -0.0767 0.5582 0.123 Uiso 1 1 calc R . .
H46B H -0.2295 0.0119 0.5086 0.123 Uiso 1 1 calc R . .
C47 C -0.377(3) -0.084(2) 0.480(2) 0.099(7) Uiso 1 1 d . . .
H47B H -0.4513 -0.0380 0.4695 0.119 Uiso 1 1 calc R . .
H47A H -0.3873 -0.1202 0.5354 0.119 Uiso 1 1 calc R . .
N1 N 0.3509(9) 0.2282(8) -0.0244(6) 0.0251(18) Uani 1 1 d . . .
N2 N 0.2519(10) 0.1508(7) 0.1175(8) 0.026(2) Uani 1 1 d . . .
N3 N 0.4016(10) 0.2068(5) 0.3009(7) 0.0289(17) Uani 1 1 d . . .
N4 N 0.5685(10) 0.3356(5) 0.2844(7) 0.0319(18) Uani 1 1 d . . .
O1 O 0.2797(9) 0.3488(6) 0.1330(6) 0.0301(18) Uani 1 1 d . . .
O2 O -0.391(6) -0.133(3) 0.392(4) 0.226(17) Uiso 1 1 d . . .
Yb Yb 0.46425(3) 0.23741(4) 0.15396(2) 0.02588(13) Uani 1 1 d . . .

loop_
_atom_site_aniso_label
_atom_site_aniso_U_11
_atom_site_aniso_U_22
_atom_site_aniso_U_33
_atom_site_aniso_U_23
_atom_site_aniso_U_13
_atom_site_aniso_U_12
C1 0.024(4) 0.026(4) 0.034(5) -0.002(4) 0.007(4) 0.005(3)
C2 0.037(6) 0.031(5) 0.036(5) -0.002(4) 0.014(4) -0.004(4)
C3 0.035(6) 0.036(5) 0.027(5) 0.001(4) 0.000(4) -0.008(4)
C4 0.012(5) 0.044(6) 0.040(7) 0.008(5) -0.010(4) -0.002(5)
C5 0.015(4) 0.034(5) 0.047(6) 0.011(4) -0.005(4) 0.003(4)
C6 0.023(4) 0.031(5) 0.029(5) -0.001(4) 0.003(4) -0.002(4)
C7 0.020(4) 0.025(5) 0.030(5) -0.001(3) 0.003(3) -0.001(3)
C8 0.010(4) 0.029(5) 0.030(5) 0.002(4) 0.002(3) 0.008(3)
C9 0.017(4) 0.025(4) 0.031(4) -0.003(3) 0.004(3) -0.004(3)
C10 0.025(4) 0.015(7) 0.031(4) -0.010(3) 0.001(3) 0.001(3)
C11 0.026(5) 0.030(5) 0.033(5) -0.006(4) -0.004(4) -0.002(4)
C12 0.028(5) 0.056(7) 0.040(6) -0.002(5) -0.015(5) 0.023(5)
C13 0.064(7) 0.025(7) 0.040(5) -0.009(6) 0.006(5) 0.001(6)
C14 0.047(7) 0.036(6) 0.040(6) -0.011(5) -0.006(5) -0.003(5)
C15 0.037(6) 0.034(5) 0.048(6) -0.002(5) 0.008(5) -0.003(5)
C16 0.018(4) 0.031(5) 0.051(6) -0.009(4) 0.012(4) -0.006(4)
C17 0.019(4) 0.043(5) 0.036(5) -0.001(4) 0.006(4) -0.001(4)
C18 0.026(4) 0.046(8) 0.047(6) 0.004(4) 0.016(4) 0.002(4)
C19 0.052(7) 0.040(6) 0.055(7) -0.002(5) 0.019(6) -0.005(5)
C20 0.043(6) 0.035(5) 0.041(6) -0.002(4) 0.007(5) -0.014(5)
C21 0.058(9) 0.033(6) 0.048(7) 0.003(5) 0.011(6) -0.013(6)
C22 0.039(6) 0.034(6) 0.063(8) 0.004(5) 0.003(6) -0.010(5)
C23 0.023(4) 0.036(5) 0.026(4) 0.002(4) 0.007(3) -0.001(4)
C24 0.022(5) 0.034(5) 0.042(6) 0.000(4) 0.006(4) -0.004(4)
C25 0.052(7) 0.038(6) 0.041(6) 0.005(5) 0.012(5) -0.009(5)
C26 0.020(6) 0.032(5) 0.035(6) 0.003(4) -0.004(5) -0.007(5)
C27 0.020(5) 0.033(5) 0.053(7) -0.002(5) -0.001(4) 0.005(4)
C28 0.029(5) 0.030(5) 0.041(5) -0.003(4) 0.004(4) -0.004(4)
C29 0.033(5) 0.030(5) 0.033(5) 0.000(4) 0.008(4) 0.003(4)
C30 0.044(6) 0.040(6) 0.037(5) 0.003(4) 0.017(5) 0.008(4)
C31 0.047(7) 0.063(9) 0.038(6) 0.005(5) 0.017(5) 0.017(5)
C32 0.023(5) 0.085(10) 0.046(7) 0.008(7) 0.009(5) 0.000(6)
C33 0.037(6) 0.056(7) 0.047(7) 0.019(6) 0.015(5) -0.007(5)
C34 0.043(6) 0.040(6) 0.044(6) 0.010(5) 0.013(5) 0.000(5)
C35 0.043(6) 0.044(7) 0.042(6) 0.008(5) 0.008(5) 0.016(5)
C36 0.020(5) 0.059(8) 0.052(7) 0.000(6) -0.006(5) -0.001(5)
C37 0.029(6) 0.053(7) 0.052(7) 0.003(6) 0.005(5) -0.003(5)
C38 0.015(5) 0.045(7) 0.040(6) -0.004(5) -0.005(4) 0.000(5)
C39 0.033(5) 0.041(6) 0.057(7) 0.003(5) 0.019(5) -0.001(5)
C40 0.019(4) 0.042(6) 0.045(6) -0.007(5) 0.001(4) 0.013(4)
C41 0.016(4) 0.029(6) 0.067(8) 0.000(5) 0.003(5) 0.001(4)
C42 0.033(6) 0.041(6) 0.047(6) 0.003(5) 0.011(5) 0.016(5)
C43 0.017(4) 0.051(6) 0.056(7) -0.002(5) 0.007(4) 0.000(4)
N1 0.024(3) 0.019(5) 0.032(3) 0.001(4) 0.007(2) -0.001(4)
N2 0.009(4) 0.034(5) 0.030(5) 0.004(4) -0.003(3) 0.009(3)
N3 0.026(4) 0.026(3) 0.036(4) -0.006(3) 0.010(3) -0.006(3)
N4 0.025(4) 0.024(4) 0.045(5) 0.002(3) 0.007(4) -0.003(3)
O1 0.017(4) 0.039(5) 0.028(4) 0.004(3) -0.003(3) -0.002(3)
Yb 0.02172(18) 0.02535(18) 0.02979(19) -0.0001(3) 0.00552(11) -0.0013(3)

loop_
_atom_type_symbol
_atom_type_description
_atom_type_scat_dispersion_real
_atom_type_scat_dispersion_imag
_atom_type_scat_source
C C 0.0033 0.0016 'International Tables Vol C Tables 4.2.6.8 and 6.1.1.4'
H H 0.0000 0.0000 'International Tables Vol C Tables 4.2.6.8 and 6.1.1.4'
N N 0.0061 0.0033 'International Tables Vol C Tables 4.2.6.8 and 6.1.1.4'
O O 0.0106 0.0060 'International Tables Vol C Tables 4.2.6.8 and 6.1.1.4'
Yb Yb -0.3850 5.5486 'International Tables Vol C Tables 4.2.6.8 and 6.1.1.4'

loop_
_geom_angle_atom_site_label_1
_geom_angle_atom_site_label_2
_geom_angle_atom_site_label_3
_geom_angle
_geom_angle_site_symmetry_1
_geom_angle_site_symmetry_3
_geom_angle_publ_flag
N1 C1 C2 122.2(10) . . ?
N1 C1 C7 116.2(9) . . ?
C2 C1 C7 121.4(9) . . ?
C3 C2 C1 132.4(11) . . ?
C2 C3 C4 128.7(11) . . ?
C5 C4 C3 124.5(11) . . ?
C4 C5 C6 131.1(11) . . ?
C7 C6 C5 132.2(10) . . ?
N2 C7 C6 120.9(10) . . ?
N2 C7 C1 117.1(9) . . ?
C6 C7 C1 121.7(9) . . ?
N2 C7 Yb 40.7(6) . . ?
C6 C7 Yb 151.4(7) . . ?
C1 C7 Yb 79.1(5) . . ?
N2 C8 C23 113.4(9) . . ?
N2 C8 C9 111.7(8) . . ?
C23 C8 C9 108.3(8) . . ?
N3 C9 C29 114.0(8) . . ?
N3 C9 C8 110.3(8) . . ?
C29 C9 C8 105.4(8) . . ?
N3 C10 C11 124.5(9) . . ?
N3 C10 C16 113.8(9) . . ?
C11 C10 C16 121.6(9) . . ?
N3 C10 Yb 42.6(5) . . ?
C11 C10 Yb 148.6(7) . . ?
C16 C10 Yb 78.2(6) . . ?
C10 C11 C12 133.9(11) . . ?
C13 C12 C11 129.9(14) . . ?
C14 C13 C12 125.8(12) . . ?
C13 C14 C15 130.5(12) . . ?
C14 C15 C16 134.0(12) . . ?
N4 C16 C15 123.3(10) . . ?
N4 C16 C10 113.9(9) . . ?
C15 C16 C10 122.9(10) . . ?
N4 C16 Yb 42.7(5) . . ?
C15 C16 Yb 158.0(8) . . ?
C10 C16 Yb 73.9(5) . . ?
C19 C17 N1 110.7(10) . . ?
C19 C17 C18 110.9(10) . . ?
N1 C17 C18 112.8(10) . . ?
N4 C20 C21 109.2(10) . . ?
N4 C20 C22 112.2(11) . . ?
C21 C20 C22 107.7(11) . . ?
C28 C23 C24 118.7(10) . . ?
C28 C23 C8 121.3(9) . . ?
C24 C23 C8 119.8(9) . . ?
C25 C24 C23 121.3(11) . . ?
C26 C25 C24 118.4(12) . . ?
C27 C26 C25 119.9(11) . . ?
C26 C27 C28 120.9(11) . . ?
C23 C28 C27 120.7(11) . . ?
C34 C29 C30 119.4(11) . . ?
C34 C29 C9 120.7(10) . . ?
C30 C29 C9 119.8(9) . . ?
C31 C30 C29 119.0(11) . . ?
C32 C31 C30 121.3(13) . . ?
C31 C32 C33 118.5(12) . . ?
C34 C33 C32 120.8(12) . . ?
C33 C34 C29 120.9(13) . . ?
O1 C35 C36 108.0(10) . . ?
C37 C36 C35 104.6(10) . . ?
C38 C37 C36 104.5(11) . . ?
O1 C38 C37 105.1(10) . . ?
C40 C39 C43 106.8(11) . . ?
C40 C39 Yb 77.5(7) . . ?
C43 C39 Yb 77.0(7) . . ?
C41 C40 C39 110.2(11) . . ?
C41 C40 Yb 75.6(7) . . ?
C39 C40 Yb 72.5(7) . . ?
C40 C41 C42 107.3(11) . . ?
C40 C41 Yb 75.0(7) . . ?
C42 C41 Yb 75.8(7) . . ?
C43 C42 C41 106.2(11) . . ?
C43 C42 Yb 73.4(7) . . ?
C41 C42 Yb 73.6(7) . . ?
C39 C43 C42 109.3(11) . . ?
C39 C43 Yb 72.6(7) . . ?
C42 C43 Yb 76.8(7) . . ?
O2 C44 C45 99(3) . . ?
C46 C45 C44 103(3) . . ?
C47 C46 C45 103(3) . . ?
C46 C47 O2 103(3) . . ?
C1 N1 C17 115.8(8) . . ?
C1 N1 Yb 116.0(7) . . ?
C17 N1 Yb 128.2(6) . . ?
C7 N2 C8 120.0(9) . . ?
C7 N2 Yb 118.0(8) . . ?
C8 N2 Yb 118.2(7) . . ?
C10 N3 C9 117.8(9) . . ?
C10 N3 Yb 114.9(7) . . ?
C9 N3 Yb 116.9(6) . . ?
C16 N4 C20 117.8(9) . . ?
C16 N4 Yb 115.2(7) . . ?
C20 N4 Yb 123.5(7) . . ?
C35 O1 C38 101.5(9) . . ?
C35 O1 Yb 132.8(8) . . ?
C38 O1 Yb 123.6(6) . . ?
C44 O2 C47 111(4) . . ?
N2 Yb N3 71.1(3) . . ?
N2 Yb N4 133.5(3) . . ?
N3 Yb N4 66.8(3) . . ?
N2 Yb O1 82.0(4) . . ?
N3 Yb O1 85.3(3) . . ?
N4 Yb O1 76.0(3) . . ?
N2 Yb N1 68.5(3) . . ?
N3 Yb N1 138.3(3) . . ?
N4 Yb N1 142.8(4) . . ?
O1 Yb N1 79.6(3) . . ?
N2 Yb C39 123.2(4) . . ?
N3 Yb C39 127.9(4) . . ?
N4 Yb C39 98.4(4) . . ?
O1 Yb C39 141.7(4) . . ?
N1 Yb C39 84.0(4) . . ?
N2 Yb C43 134.3(4) . . ?
N3 Yb C43 100.8(4) . . ?
N4 Yb C43 73.7(4) . . ?
O1 Yb C43 143.4(4) . . ?
N1 Yb C43 114.4(3) . . ?
C39 Yb C43 30.4(4) . . ?
N2 Yb C40 93.7(4) . . ?
N3 Yb C40 117.4(4) . . ?
N4 Yb C40 122.6(3) . . ?
O1 Yb C40 154.3(3) . . ?
N1 Yb C40 75.3(3) . . ?
C39 Yb C40 30.0(4) . . ?
C43 Yb C40 48.9(4) . . ?
N2 Yb C41 84.8(3) . . ?
N3 Yb C41 88.0(4) . . ?
N4 Yb C41 112.0(3) . . ?
O1 Yb C41 166.5(3) . . ?
N1 Yb C41 98.0(4) . . ?
C39 Yb C41 50.0(4) . . ?
C43 Yb C41 49.6(4) . . ?
C40 Yb C41 29.4(4) . . ?
N2 Yb C42 108.2(4) . . ?
N3 Yb C42 77.8(4) . . ?
N4 Yb C42 81.5(4) . . ?
O1 Yb C42 155.9(3) . . ?
N1 Yb C42 124.4(4) . . ?
C39 Yb C42 50.2(4) . . ?
C43 Yb C42 29.8(4) . . ?
C40 Yb C42 49.1(4) . . ?
C41 Yb C42 30.6(4) . . ?
N2 Yb C10 93.1(3) . . ?
N3 Yb C10 22.6(3) . . ?
N4 Yb C10 49.1(3) . . ?
O1 Yb C10 93.6(3) . . ?
N1 Yb C10 160.9(3) . . ?
C39 Yb C10 111.3(3) . . ?
C43 Yb C10 81.7(3) . . ?
C40 Yb C10 112.0(3) . . ?
C41 Yb C10 84.5(4) . . ?
C42 Yb C10 64.6(3) . . ?
N2 Yb C16 119.1(3) . . ?
N3 Yb C16 48.2(3) . . ?
N4 Yb C16 22.1(3) . . ?
O1 Yb C16 87.7(3) . . ?
N1 Yb C16 164.3(3) . . ?
C39 Yb C16 100.9(3) . . ?
C43 Yb C16 71.3(3) . . ?
C40 Yb C16 116.1(3) . . ?
C41 Yb C16 96.5(4) . . ?
C42 Yb C16 68.2(3) . . ?
C10 Yb C16 27.8(3) . . ?

loop_
_geom_bond_atom_site_label_1
_geom_bond_atom_site_label_2
_geom_bond_distance
_geom_bond_site_symmetry_2
_geom_bond_publ_flag
C1 N1 1.319(14) . ?
C1 C2 1.426(15) . ?
C1 C7 1.484(15) . ?
C2 C3 1.373(16) . ?
C3 C4 1.429(19) . ?
C4 C5 1.33(2) . ?
C5 C6 1.406(14) . ?
C6 C7 1.397(14) . ?
C7 N2 1.316(14) . ?
C7 Yb 3.193(10) . ?
C8 N2 1.457(15) . ?
C8 C23 1.500(15) . ?
C8 C9 1.572(13) . ?
C9 N3 1.436(12) . ?
C9 C29 1.549(15) . ?
C10 N3 1.332(12) . ?
C10 C11 1.385(15) . ?
C10 C16 1.529(14) . ?
C10 Yb 3.147(9) . ?
C11 C12 1.428(14) . ?
C12 C13 1.34(2) . ?
C13 C14 1.34(2) . ?
C14 C15 1.366(18) . ?
C15 C16 1.425(16) . ?
C16 N4 1.334(16) . ?
C16 Yb 3.206(11) . ?
C17 C19 1.498(17) . ?
C17 N1 1.507(15) . ?
C17 C18 1.539(16) . ?
C20 N4 1.471(14) . ?
C20 C21 1.531(18) . ?
C20 C22 1.54(2) . ?
C23 C28 1.368(16) . ?
C23 C24 1.413(14) . ?
C24 C25 1.410(16) . ?
C25 C26 1.41(2) . ?
C26 C27 1.374(18) . ?
C27 C28 1.413(16) . ?
C29 C34 1.377(16) . ?
C29 C30 1.407(16) . ?
C30 C31 1.405(17) . ?
C31 C32 1.37(2) . ?
C32 C33 1.41(2) . ?
C33 C34 1.370(19) . ?
C35 O1 1.483(14) . ?
C35 C36 1.494(19) . ?
C36 C37 1.509(19) . ?
C37 C38 1.497(17) . ?
C38 O1 1.466(16) . ?
C39 C40 1.383(18) . ?
C39 C43 1.40(2) . ?
C39 Yb 2.639(12) . ?
C40 C41 1.373(19) . ?
C40 Yb 2.702(10) . ?
C41 C42 1.436(19) . ?
C41 Yb 2.708(13) . ?
C42 C43 1.396(19) . ?
C42 Yb 2.737(11) . ?
C43 Yb 2.695(11) . ?
C44 O2 1.25(5) . ?
C44 C45 1.52(4) . ?
C45 C46 1.50(4) . ?
C46 C47 1.43(4) . ?
C47 O2 1.43(5) . ?
N1 Yb 2.454(8) . ?
N2 Yb 2.357(10) . ?
N3 Yb 2.346(9) . ?
N4 Yb 2.402(9) . ?
O1 Yb 2.429(9) . ?
